data_4029353
loop_
_publ_author_name
'Koyioni, Maria'
'Manoli, Maria'
'Manolis, Manos J.'
'Koutentis, Panayiotis A.'

_publ_section_title
;
 Reinvestigating the Reaction of 1H-Pyrazol-5-amines with
 4,5-Dichloro-1,2,3-dithiazolium Chloride: A Route to
 Pyrazolo[3,4-c]isothiazoles and Pyrazolo[3,4-d]thiazoles.
;
_journal_issue 9
_journal_name_full 'The Journal of organic chemistry'
_journal_page_first 4025
_journal_page_last 4037
_journal_paper_doi 10.1021/jo500509e
_journal_volume 79
_journal_year 2014
_chemical_formula_moiety 'C7 H6 N4 S'
_chemical_formula_sum 'C7 H6 N4 S'
_chemical_formula_weight 178.18
_chemical_name_systematic
; 
 ? 
;
_space_group_IT_number 2
_symmetry_cell_setting triclinic
_symmetry_space_group_name_Hall '-P 1'
_symmetry_space_group_name_H-M 'P -1'
_atom_sites_solution_hydrogens geom
_atom_sites_solution_primary direct
_atom_sites_solution_secondary difmap
_audit_creation_method SHELXL-97
_cell_angle_alpha 87.517(10)
_cell_angle_beta 85.342(9)
_cell_angle_gamma 81.578(9)
_cell_formula_units_Z 2
_cell_length_a 3.8592(3)
_cell_length_b 8.4044(11)
_cell_length_c 12.5408(16)
_cell_measurement_reflns_used 1343
_cell_measurement_temperature 100(2)
_cell_measurement_theta_max 28.5090
_cell_measurement_theta_min 2.9811
_cell_volume 400.83(8)
_computing_cell_refinement 'CrysAlis RED'
_computing_data_collection 'CrysAlis CCD'
_computing_data_reduction 'CrysAlis RED'
_computing_molecular_graphics
;
 DIAMOND (Brandenburg, 2006)
 MERCURY (Bruno et al. 2002)
;
_computing_publication_material 'WINGX (Farrugia, 1999)'
_computing_structure_refinement 'SHELXL-97 (Sheldrick, 1997)'
_computing_structure_solution 'SHELXL-97 (Sheldrick, 1997)'
_diffrn_ambient_temperature 100(2)
_diffrn_detector_area_resol_mean 10.4223
_diffrn_measured_fraction_theta_full 0.998
_diffrn_measured_fraction_theta_max 0.998
_diffrn_measurement_device_type 'SuperNova, Dual, Cu at zero, Atlas'
_diffrn_measurement_method '\w scans'
_diffrn_radiation_monochromator mirror
_diffrn_radiation_source 'SuperNova (Mo) X-ray Source'
_diffrn_radiation_type MoK\a
_diffrn_radiation_wavelength 0.71073
_diffrn_reflns_av_R_equivalents 0.0381
_diffrn_reflns_av_sigmaI/netI 0.0484
_diffrn_reflns_limit_h_max 4
_diffrn_reflns_limit_h_min -3
_diffrn_reflns_limit_k_max 9
_diffrn_reflns_limit_k_min -8
_diffrn_reflns_limit_l_max 12
_diffrn_reflns_limit_l_min -14
_diffrn_reflns_number 2255
_diffrn_reflns_theta_full 24.99
_diffrn_reflns_theta_max 24.99
_diffrn_reflns_theta_min 2.99
_exptl_absorpt_coefficient_mu 0.347
_exptl_absorpt_correction_T_max 1.00000
_exptl_absorpt_correction_T_min 0.46637
_exptl_absorpt_correction_type multi-scan
_exptl_absorpt_process_details 'Empirical absorption correction (CrysAlis RED, Oxford Diffraction)'
_exptl_crystal_colour colorless
_exptl_crystal_density_diffrn 1.476
_exptl_crystal_density_method 'not measured'
_exptl_crystal_description polyhedral
_exptl_crystal_F_000 184
_exptl_crystal_size_max 0.20
_exptl_crystal_size_mid 0.15
_exptl_crystal_size_min 0.10
_refine_diff_density_max 0.432
_refine_diff_density_min -0.438
_refine_diff_density_rms 0.077
_refine_ls_extinction_method none
_refine_ls_goodness_of_fit_ref 0.903
_refine_ls_hydrogen_treatment constr
_refine_ls_matrix_type full
_refine_ls_number_parameters 109
_refine_ls_number_reflns 1417
_refine_ls_number_restraints 0
_refine_ls_restrained_S_all 0.903
_refine_ls_R_factor_all 0.0604
_refine_ls_R_factor_gt 0.0508
_refine_ls_shift/su_max 0.001
_refine_ls_shift/su_mean 0.000
_refine_ls_structure_factor_coef Fsqd
_refine_ls_weighting_details 'calc w=1/[\s^2^(Fo^2^)+(0.0957P)^2^+0.5423P] where P=(Fo^2^+2Fc^2^)/3'
_refine_ls_weighting_scheme calc
_refine_ls_wR_factor_gt 0.1362
_refine_ls_wR_factor_ref 0.1434
_reflns_number_gt 1219
_reflns_number_total 1417
_reflns_threshold_expression >2sigma(I)
_cod_data_source_file jo500509e_si_002.cif
_cod_data_source_block shelxl
_cod_depositor_comments
;
The following automatic conversions were performed:

'_symmetry_cell_setting' value 'Triclinic' changed to 'triclinic'
according to
/usr/data/users/saulius/crontab/automatic-downloads/rss-feeds/ACS/lib/dictionaries/cif_core.dic
dictionary named 'cif_core.dic' version 2.4.2 from 2011-04-26.

Automatic conversion script
Id: cif_fix_values 2281 2013-09-26 08:29:07Z andrius 

 Adding full bibliography for 4029353--4029355.cif.
;
_cod_database_code 4029353

loop_
_symmetry_equiv_pos_as_xyz
'x, y, z'
'-x, -y, -z'

loop_
_atom_site_label
_atom_site_type_symbol
_atom_site_fract_x
_atom_site_fract_y
_atom_site_fract_z
_atom_site_U_iso_or_equiv
_atom_site_adp_type
_atom_site_occupancy
_atom_site_symmetry_multiplicity
_atom_site_calc_flag
_atom_site_refinement_flags
S1 S 0.68336(19) 1.03046(8) 0.23422(6) 0.0221(3) Uani 1 1 d .
N1 N 0.9057(7) 0.8180(3) -0.0300(2) 0.0289(7) Uani 1 1 d .
N2 N 0.5110(6) 0.9678(3) 0.3499(2) 0.0237(6) Uani 1 1 d .
N3 N 0.2916(6) 0.7144(3) 0.4034(2) 0.0234(6) Uani 1 1 d .
N4 N 0.2674(6) 0.5775(3) 0.3483(2) 0.0240(6) Uani 1 1 d .
C1 C 0.7952(8) 0.8381(3) 0.0564(3) 0.0219(7) Uani 1 1 d .
C2 C 0.6636(7) 0.8589(3) 0.1653(2) 0.0196(6) Uani 1 1 d .
C3 C 0.5156(7) 0.7519(3) 0.2358(2) 0.0188(6) Uani 1 1 d .
C4 C 0.3994(7) 0.5963(3) 0.2488(2) 0.0217(7) Uani 1 1 d .
C5 C 0.4383(7) 0.8222(4) 0.3366(2) 0.0202(7) Uani 1 1 d .
C6 C 0.4062(8) 0.4728(4) 0.1684(3) 0.0273(7) Uani 1 1 d .
H6A H 0.3108 0.3816 0.2010 0.041 Uiso 1 1 calc R
H6B H 0.6441 0.4397 0.1408 0.041 Uiso 1 1 calc R
H6C H 0.2681 0.5166 0.1109 0.041 Uiso 1 1 calc R
C7 C 0.1509(8) 0.7323(4) 0.5138(2) 0.0277(7) Uani 1 1 d .
H7A H 0.0656 0.6350 0.5397 0.041 Uiso 1 1 calc R
H7B H -0.0384 0.8202 0.5179 0.041 Uiso 1 1 calc R
H7C H 0.3326 0.7536 0.5569 0.041 Uiso 1 1 calc R

loop_
_atom_site_aniso_label
_atom_site_aniso_U_11
_atom_site_aniso_U_22
_atom_site_aniso_U_33
_atom_site_aniso_U_23
_atom_site_aniso_U_13
_atom_site_aniso_U_12
S1 0.0270(5) 0.0196(4) 0.0195(4) 0.0022(3) 0.0002(3) -0.0047(3)
N1 0.0338(15) 0.0282(15) 0.0242(15) -0.0007(11) 0.0020(12) -0.0049(12)
N2 0.0262(13) 0.0259(14) 0.0192(13) 0.0016(10) -0.0011(11) -0.0052(11)
N3 0.0244(13) 0.0240(13) 0.0207(13) 0.0046(10) 0.0025(10) -0.0042(10)
N4 0.0213(13) 0.0236(14) 0.0265(14) 0.0065(11) -0.0009(11) -0.0035(10)
C1 0.0229(15) 0.0166(15) 0.0262(17) 0.0021(12) -0.0021(13) -0.0031(11)
C2 0.0171(14) 0.0209(15) 0.0195(15) 0.0025(11) 0.0003(11) -0.0004(11)
C3 0.0168(14) 0.0173(14) 0.0209(15) 0.0015(11) -0.0018(11) 0.0020(11)
C4 0.0159(14) 0.0225(15) 0.0263(16) 0.0041(12) -0.0017(12) -0.0028(12)
C5 0.0167(14) 0.0221(15) 0.0200(15) 0.0052(12) -0.0009(11) 0.0009(11)
C6 0.0243(16) 0.0243(16) 0.0324(18) 0.0005(13) 0.0021(13) -0.0030(12)
C7 0.0260(16) 0.0344(18) 0.0217(16) 0.0074(13) 0.0014(13) -0.0057(13)

loop_
_atom_type_symbol
_atom_type_description
_atom_type_scat_dispersion_real
_atom_type_scat_dispersion_imag
_atom_type_scat_source
C C 0.0030 0.0020 'International Tables Vol C Tables 4.2.6.8 and 6.1.1.4'
H H 0.0000 0.0000 'International Tables Vol C Tables 4.2.6.8 and 6.1.1.4'
N N 0.0060 0.0030 'International Tables Vol C Tables 4.2.6.8 and 6.1.1.4'
S S 0.1250 0.1230 'International Tables Vol C Tables 4.2.6.8 and 6.1.1.4'

loop_
_geom_angle_atom_site_label_1
_geom_angle_atom_site_label_2
_geom_angle_atom_site_label_3
_geom_angle
N2 S1 C2 96.69(13)
C5 N2 S1 107.1(2)
C5 N3 N4 109.7(2)
C5 N3 C7 128.9(3)
N4 N3 C7 121.3(2)
C4 N4 N3 108.6(2)
N1 C1 C2 178.3(3)
C3 C2 C1 129.2(3)
C3 C2 S1 107.5(2)
C1 C2 S1 123.3(2)
C2 C3 C5 109.2(3)
C2 C3 C4 145.6(3)
C5 C3 C4 105.2(3)
N4 C4 C3 109.1(3)
N4 C4 C6 122.1(3)
C3 C4 C6 128.8(3)
N2 C5 N3 132.9(3)
N2 C5 C3 119.6(3)
N3 C5 C3 107.5(3)
C4 C6 H6A 109.5
C4 C6 H6B 109.5
H6A C6 H6B 109.5
C4 C6 H6C 109.5
H6A C6 H6C 109.5
H6B C6 H6C 109.5
N3 C7 H7A 109.5
N3 C7 H7B 109.5
H7A C7 H7B 109.5
N3 C7 H7C 109.5
H7A C7 H7C 109.5
H7B C7 H7C 109.5

loop_
_geom_bond_atom_site_label_1
_geom_bond_atom_site_label_2
_geom_bond_distance
S1 N2 1.644(3)
S1 C2 1.728(3)
N1 C1 1.142(4)
N2 C5 1.315(4)
N3 C5 1.360(4)
N3 N4 1.386(4)
N3 C7 1.452(4)
N4 C4 1.321(4)
C1 C2 1.426(4)
C2 C3 1.385(4)
C3 C5 1.410(4)
C3 C4 1.442(4)
C4 C6 1.475(4)
C6 H6A 0.9600
C6 H6B 0.9600
C6 H6C 0.9600
C7 H7A 0.9600
C7 H7B 0.9600
C7 H7C 0.9600

loop_
_geom_torsion_atom_site_label_1
_geom_torsion_atom_site_label_2
_geom_torsion_atom_site_label_3
_geom_torsion_atom_site_label_4
_geom_torsion
C2 S1 N2 C5 -0.5(2)
C5 N3 N4 C4 0.7(3)
C7 N3 N4 C4 176.9(3)
N1 C1 C2 C3 -53(11)
N1 C1 C2 S1 125(11)
N2 S1 C2 C3 0.4(2)
N2 S1 C2 C1 -177.3(3)
C1 C2 C3 C5 177.3(3)
S1 C2 C3 C5 -0.2(3)
C1 C2 C3 C4 -4.4(6)
S1 C2 C3 C4 178.1(4)
N3 N4 C4 C3 -0.3(3)
N3 N4 C4 C6 -178.7(3)
C2 C3 C4 N4 -178.5(4)
C5 C3 C4 N4 -0.2(3)
C2 C3 C4 C6 -0.2(6)
C5 C3 C4 C6 178.1(3)
S1 N2 C5 N3 -179.3(3)
S1 N2 C5 C3 0.4(3)
N4 N3 C5 N2 178.9(3)
C7 N3 C5 N2 3.1(5)
N4 N3 C5 C3 -0.8(3)
C7 N3 C5 C3 -176.6(3)
C2 C3 C5 N2 -0.1(4)
C4 C3 C5 N2 -179.1(2)
C2 C3 C5 N3 179.6(2)
C4 C3 C5 N3 0.6(3)
